data_2202847
loop_
_publ_author_name
'Li, Xiaobao'
'Musie, Ghezai'
'Powell, Douglas R.'

_publ_section_title
;
 Sodium tris(acetylacetonato-\k^2^<i>O</i>,<i>O</i>')cobalt(II)
;
_journal_issue 9
_journal_name_full 'Acta Crystallographica Section E'
_journal_page_first m717
_journal_page_last m718
_journal_paper_doi 10.1107/S1600536803017318
_journal_volume 59
_journal_year 2003
_chemical_formula_iupac 'Na [Co (C5 H7 O2)3]'
_chemical_formula_moiety 'Na 1+, C15 H21 Co O6 1-'
_chemical_formula_sum 'C15 H21 Co Na O6'
_chemical_formula_weight 379.24
_chemical_name_systematic ?
_space_group_IT_number 167
_symmetry_cell_setting rhombohedral
_symmetry_space_group_name_Hall '-R 3 2"c'
_symmetry_space_group_name_H-M 'R -3 c :H'
_atom_sites_solution_hydrogens geom
_atom_sites_solution_primary direct
_atom_sites_solution_secondary difmap
_audit_creation_method SHELXL-97
_cell_angle_alpha 90
_cell_angle_beta 90.
_cell_angle_gamma 120
_cell_formula_units_Z 6
_cell_length_a 16.1201(19)
_cell_length_b 16.1201(19)
_cell_length_c 11.715(3)
_cell_measurement_reflns_used 2493
_cell_measurement_temperature 100(2)
_cell_measurement_theta_max 25.90
_cell_measurement_theta_min 2.52
_cell_volume 2636.4(8)
_computing_cell_refinement SMART
_computing_data_collection 'SMART (Bruker, 1998)'
_computing_data_reduction 'SAINT (Bruker, 1998)'
_computing_molecular_graphics 'SHELXTL (Sheldrick, 1997)'
_computing_publication_material SHELXTL
_computing_structure_refinement 'SHELXL97 (Sheldrick, 1997)'
_computing_structure_solution 'SHELXS97 (Sheldrick, 1997)'
_diffrn_ambient_temperature 100(2)
_diffrn_measured_fraction_theta_full 0.942
_diffrn_measured_fraction_theta_max 0.942
_diffrn_measurement_device 'Bruker APEX CCD area-detector'
_diffrn_measurement_device_type 'CCD area-detector'
_diffrn_measurement_method \w
_diffrn_radiation_monochromator graphite
_diffrn_radiation_source 'fine-focus sealed tube'
_diffrn_radiation_type MoK\a
_diffrn_radiation_wavelength 0.71073
_diffrn_reflns_av_R_equivalents 0.0387
_diffrn_reflns_av_sigmaI/netI 0.0194
_diffrn_reflns_limit_h_max 19
_diffrn_reflns_limit_h_min -19
_diffrn_reflns_limit_k_max 19
_diffrn_reflns_limit_k_min -19
_diffrn_reflns_limit_l_max 14
_diffrn_reflns_limit_l_min -14
_diffrn_reflns_number 6796
_diffrn_reflns_theta_full 25.97
_diffrn_reflns_theta_max 25.97
_diffrn_reflns_theta_min 2.53
_diffrn_standards_number 0
_exptl_absorpt_coefficient_mu 1.026
_exptl_absorpt_correction_T_max 0.9306
_exptl_absorpt_correction_T_min 0.6238
_exptl_absorpt_correction_type multi-scan
_exptl_absorpt_process_details '(SADABS; Sheldrick, 2000)'
_exptl_crystal_colour 'light brown'
_exptl_crystal_density_diffrn 1.433
_exptl_crystal_density_method 'not measured'
_exptl_crystal_description needle
_exptl_crystal_F_000 1182
_exptl_crystal_size_max 0.50
_exptl_crystal_size_mid 0.10
_exptl_crystal_size_min 0.07
_refine_diff_density_max 0.695
_refine_diff_density_min -0.325
_refine_ls_extinction_method none
_refine_ls_goodness_of_fit_ref 1.245
_refine_ls_hydrogen_treatment constr
_refine_ls_matrix_type full
_refine_ls_number_parameters 37
_refine_ls_number_reflns 548
_refine_ls_number_restraints 0
_refine_ls_restrained_S_all 1.245
_refine_ls_R_factor_all 0.0675
_refine_ls_R_factor_gt 0.0378
_refine_ls_shift/su_max <0.001
_refine_ls_shift/su_mean 0.000
_refine_ls_structure_factor_coef Fsqd
_refine_ls_weighting_details 'calc w = 1/[\s^2^(Fo^2^)+(0.05P)^2^+10P] where P = (Fo^2^+2Fc^2^)/3'
_refine_ls_weighting_scheme calc
_refine_ls_wR_factor_gt 0.0918
_refine_ls_wR_factor_ref 0.1194
_reflns_number_gt 404
_reflns_number_total 548
_reflns_threshold_expression I>2\s(I)
_cod_data_source_file om6156.cif
_cod_data_source_block I
_cod_original_cell_volume 2636.3(7)
_cod_original_sg_symbol_H-M 'R -3 c'
_cod_database_code 2202847

loop_
_symmetry_equiv_pos_as_xyz
'x, y, z'
'-y, x-y, z'
'-x+y, -x, z'
'y, x, -z+1/2'
'x-y, -y, -z+1/2'
'-x, -x+y, -z+1/2'
'x+2/3, y+1/3, z+1/3'
'-y+2/3, x-y+1/3, z+1/3'
'-x+y+2/3, -x+1/3, z+1/3'
'y+2/3, x+1/3, -z+5/6'
'x-y+2/3, -y+1/3, -z+5/6'
'-x+2/3, -x+y+1/3, -z+5/6'
'x+1/3, y+2/3, z+2/3'
'-y+1/3, x-y+2/3, z+2/3'
'-x+y+1/3, -x+2/3, z+2/3'
'y+1/3, x+2/3, -z+7/6'
'x-y+1/3, -y+2/3, -z+7/6'
'-x+1/3, -x+y+2/3, -z+7/6'
'-x, -y, -z'
'y, -x+y, -z'
'x-y, x, -z'
'-y, -x, z-1/2'
'-x+y, y, z-1/2'
'x, x-y, z-1/2'
'-x+2/3, -y+1/3, -z+1/3'
'y+2/3, -x+y+1/3, -z+1/3'
'x-y+2/3, x+1/3, -z+1/3'
'-y+2/3, -x+1/3, z-1/6'
'-x+y+2/3, y+1/3, z-1/6'
'x+2/3, x-y+1/3, z-1/6'
'-x+1/3, -y+2/3, -z+2/3'
'y+1/3, -x+y+2/3, -z+2/3'
'x-y+1/3, x+2/3, -z+2/3'
'-y+1/3, -x+2/3, z+1/6'
'-x+y+1/3, y+2/3, z+1/6'
'x+1/3, x-y+2/3, z+1/6'

loop_
_atom_site_label
_atom_site_fract_x
_atom_site_fract_y
_atom_site_fract_z
_atom_site_U_iso_or_equiv
_atom_site_adp_type
_atom_site_calc_flag
_atom_site_refinement_flags
_atom_site_occupancy
_atom_site_disorder_assembly
_atom_site_disorder_group
_atom_site_type_symbol
Na1 0.0000 0.0000 0.0000 0.0232(7) Uani d S 1 . . Na
Co1 0.0000 0.0000 0.2500 0.0188(3) Uani d S 1 . . Co
C1 0.2584(3) 0.0738(3) 0.0556(3) 0.0315(8) Uani d . 1 . . C
H1A 0.2242 0.0451 -0.0157 0.047 Uiso d R 1 . . H
H1B 0.3075 0.0559 0.0680 0.047 Uiso d R 1 . . H
H1C 0.2889 0.1437 0.0507 0.047 Uiso d R 1 . . H
C2 0.1884(2) 0.0381(2) 0.1539(3) 0.0237(7) Uani d . 1 . . C
O3 0.11554(16) 0.04730(16) 0.14178(19) 0.0234(5) Uani d . 1 . . O
C4 0.2092(3) 0.0000 0.2500 0.0256(10) Uani d S 1 . . C
H4 0.2712 0.0000 0.2500 0.031 Uiso d SR 1 . . H

loop_
_atom_site_aniso_label
_atom_site_aniso_U_11
_atom_site_aniso_U_22
_atom_site_aniso_U_33
_atom_site_aniso_U_12
_atom_site_aniso_U_13
_atom_site_aniso_U_23
Na1 0.0298(10) 0.0298(10) 0.0100(14) 0.0149(5) 0.000 0.000
Co1 0.0245(4) 0.0245(4) 0.0073(5) 0.0123(2) 0.000 0.000
C1 0.0337(19) 0.037(2) 0.0246(18) 0.0178(16) 0.0078(15) 0.0041(15)
C2 0.0293(17) 0.0226(16) 0.0182(15) 0.0122(14) 0.0013(13) -0.0037(13)
O3 0.0258(11) 0.0328(13) 0.0116(11) 0.0146(10) 0.0002(9) -0.0009(9)
C4 0.0253(17) 0.026(2) 0.026(2) 0.0129(12) 0.0003(10) 0.0005(19)

loop_
_atom_type_symbol
_atom_type_description
_atom_type_scat_dispersion_real
_atom_type_scat_dispersion_imag
_atom_type_scat_source
C C 0.0033 0.0016 'International Tables Vol C Tables 4.2.6.8 and 6.1.1.4'
H H 0.0000 0.0000 'International Tables Vol C Tables 4.2.6.8 and 6.1.1.4'
O O 0.0106 0.0060 'International Tables Vol C Tables 4.2.6.8 and 6.1.1.4'
Na Na 0.0362 0.0249 'International Tables Vol C Tables 4.2.6.8 and 6.1.1.4'
Co Co 0.3494 0.9721 'International Tables Vol C Tables 4.2.6.8 and 6.1.1.4'

loop_
_geom_angle_atom_site_label_1
_geom_angle_atom_site_label_2
_geom_angle_atom_site_label_3
_geom_angle_site_symmetry_1
_geom_angle_site_symmetry_3
_geom_angle
O3 Na1 O3 . 20 105.54(9)
O3 Na1 O3 . 2 74.46(9)
O3 Na1 Co1 . . 44.32(5)
O3 Na1 Co1 19 . 135.68(5)
O3 Na1 Co1 2 . 44.32(5)
O3 Co1 O3 3 4 170.59(12)
O3 Co1 O3 3 5 100.78(12)
O3 Co1 O3 3 2 86.05(9)
O3 Co1 O3 4 2 87.96(12)
O3 Co1 Na1 3 . 51.98(6)
O3 Co1 Na1 4 . 128.02(6)
C2 C1 H1A . . 109.5
C2 C1 H1B . . 109.5
H1A C1 H1B . . 109.5
C2 C1 H1C . . 109.5
H1A C1 H1C . . 109.5
H1B C1 H1C . . 109.5
O3 C2 C4 . . 125.6(3)
O3 C2 C1 . . 115.5(3)
C4 C2 C1 . . 118.9(3)
C2 O3 Co1 . . 127.5(2)
C2 O3 Na1 . . 133.0(2)
Co1 O3 Na1 . . 83.70(8)
C2 C4 C2 . 5 125.4(4)
C2 C4 H4 . . 117.3

loop_
_geom_bond_atom_site_label_1
_geom_bond_atom_site_label_2
_geom_bond_site_symmetry_2
_geom_bond_distance
_geom_bond_publ_flag
Na1 O3 . 2.321(2) ?
Na1 Co1 . 2.9287(6) ?
Co1 O3 . 2.059(2) ?
Co1 Na1 4 2.9287(6) ?
C1 C2 . 1.510(4) ?
C1 H1A . 0.9800 ?
C1 H1B . 0.9800 ?
C1 H1C . 0.9800 ?
C2 O3 . 1.263(4) ?
C2 C4 . 1.401(4) ?
C4 H4 . 0.9999 ?

loop_
_geom_torsion_atom_site_label_1
_geom_torsion_atom_site_label_2
_geom_torsion_atom_site_label_3
_geom_torsion_atom_site_label_4
_geom_torsion_site_symmetry_1
_geom_torsion_site_symmetry_4
_geom_torsion
O3 Na1 Co1 O3 . 4 71.95(15)
O3 Na1 Co1 O3 19 4 -108.05(15)
O3 Na1 Co1 O3 20 4 131.95(15)
O3 Na1 Co1 O3 2 4 -48.05(15)
O3 Na1 Co1 O3 21 4 11.95(15)
O3 Na1 Co1 O3 3 4 -168.05(15)
O3 Na1 Co1 O3 . 5 -48.05(15)
O3 Na1 Co1 O3 19 5 131.95(15)
O3 Na1 Co1 O3 21 5 -108.05(15)
O3 Na1 Co1 O3 . 6 -168.05(15)
C4 C2 O3 Co1 . . -5.7(4)
C1 C2 O3 Co1 . . 175.6(2)
C4 C2 O3 Na1 . . -127.5(3)
C1 C2 O3 Na1 . . 53.7(4)
O3 Co1 O3 C2 3 . -98.2(3)
O3 Co1 O3 C2 4 . 88.3(3)
O3 Co1 O3 C2 5 . 2.7(2)
O3 Co1 O3 C2 2 . 175.5(3)
O3 Co1 O3 C2 6 . -47.7(2)
Na1 Co1 O3 C2 . . -141.4(3)
Na1 Co1 O3 C2 4 . 38.6(3)
O3 Co1 O3 Na1 3 . 43.15(4)
O3 Co1 O3 Na1 4 . -130.31(9)
O3 Co1 O3 Na1 5 . 144.10(10)
O3 Co1 O3 Na1 2 . -43.15(4)
O3 Co1 O3 Na1 6 . 93.69(5)
O3 Na1 O3 C2 19 . 169.3(3)
O3 Na1 O3 C2 20 . -3.8(3)
O3 Na1 O3 C2 2 . 176.2(3)
O3 Na1 O3 C2 21 . -81.6(3)
O3 Na1 O3 C2 3 . 98.4(3)
Co1 Na1 O3 C2 . . 137.3(3)
Co1 Na1 O3 C2 19 . -42.7(3)
O3 Na1 O3 Co1 19 . 31.92(8)
O3 Na1 O3 Co1 2 . 38.90(3)
O3 Na1 O3 Co1 21 . 141.10(3)
O3 Na1 O3 Co1 3 . -38.90(3)
O3 C2 C4 C2 . 5 3.1(2)
C1 C2 C4 C2 . 5 -178.2(3)
